data_7106629
loop_
_publ_author_name
'Guo-Bo Deng'
'Zhi-Qiang Wang'
'Ren-Jie Song'
'Ming-Bo Zhou'
'Wen-Ting Wei'
'Peng Xie'
'Jin-Heng Li'

_publ_section_title
;
 Synthesis of 3-(Aminomethylene)-2-oxoindolines by Palladium-Catalyzed
 Annulation of 3-Chloro-2-iodo-N-arylacrylamides with Amides or Amines
;
_journal_name_full 'Chem. Commun.'
_journal_page_first 8151
_journal_paper_doi 10.1039/c1cc11602a
_journal_volume 47
_journal_year 2011
_chemical_formula_sum 'C17 H14 N2 O2'
_chemical_formula_weight 278.30
_chemical_name_systematic
;
?
;
_space_group_IT_number 14
_symmetry_cell_setting monoclinic
_symmetry_space_group_name_Hall '-P 2yn'
_symmetry_space_group_name_H-M 'P 1 21/n 1'
_atom_sites_solution_hydrogens geom
_atom_sites_solution_primary direct
_atom_sites_solution_secondary difmap
_audit_creation_method SHELXL-97
_cell_angle_alpha 90.00
_cell_angle_beta 95.648(2)
_cell_angle_gamma 90.00
_cell_formula_units_Z 4
_cell_length_a 6.5014(8)
_cell_length_b 10.8725(13)
_cell_length_c 19.629(2)
_cell_measurement_reflns_used 2468
_cell_measurement_temperature 293(2)
_cell_measurement_theta_max 55.958
_cell_measurement_theta_min 5.607
_cell_volume 1380.8(3)
_computing_cell_refinement 'Bruker SMART'
_computing_data_collection 'Bruker SMART'
_computing_data_reduction 'Bruker SHELXTL'
_computing_molecular_graphics 'Bruker SHELXTL'
_computing_publication_material 'Bruker SHELXTL'
_computing_structure_refinement 'SHELXL-97 (Sheldrick, 1997)'
_computing_structure_solution 'SHELXS-97 (Sheldrick, 1990)'
_diffrn_ambient_temperature 293(2)
_diffrn_measured_fraction_theta_full 0.990
_diffrn_measured_fraction_theta_max 0.990
_diffrn_measurement_device_type 'CCD area detector'
_diffrn_measurement_method 'phi and omega scans'
_diffrn_radiation_monochromator graphite
_diffrn_radiation_source 'fine-focus sealed tube'
_diffrn_radiation_type MoK\a
_diffrn_radiation_wavelength 0.71073
_diffrn_reflns_av_R_equivalents 0.0395
_diffrn_reflns_av_sigmaI/netI 0.0387
_diffrn_reflns_limit_h_max 8
_diffrn_reflns_limit_h_min -8
_diffrn_reflns_limit_k_max 13
_diffrn_reflns_limit_k_min -9
_diffrn_reflns_limit_l_max 24
_diffrn_reflns_limit_l_min -24
_diffrn_reflns_number 7944
_diffrn_reflns_theta_full 27.00
_diffrn_reflns_theta_max 27.00
_diffrn_reflns_theta_min 2.09
_exptl_absorpt_coefficient_mu 0.089
_exptl_absorpt_correction_T_max 1.0000
_exptl_absorpt_correction_T_min 0.3181
_exptl_absorpt_correction_type empirical
_exptl_absorpt_process_details sadabs
_exptl_crystal_colour yellow
_exptl_crystal_density_diffrn 1.339
_exptl_crystal_density_method 'not measured'
_exptl_crystal_description prismatic
_exptl_crystal_F_000 584
_exptl_crystal_size_max 0.480
_exptl_crystal_size_mid 0.402
_exptl_crystal_size_min 0.317
_refine_diff_density_max 0.220
_refine_diff_density_min -0.222
_refine_diff_density_rms 0.038
_refine_ls_extinction_coef 0.004(2)
_refine_ls_extinction_expression Fc^*^=kFc[1+0.001xFc^2^\l^3^/sin(2\q)]^-1/4^
_refine_ls_extinction_method SHELXL
_refine_ls_goodness_of_fit_ref 1.005
_refine_ls_hydrogen_treatment mixed
_refine_ls_matrix_type full
_refine_ls_number_parameters 196
_refine_ls_number_reflns 2993
_refine_ls_number_restraints 0
_refine_ls_restrained_S_all 1.005
_refine_ls_R_factor_all 0.0674
_refine_ls_R_factor_gt 0.0496
_refine_ls_shift/su_max 0.000
_refine_ls_shift/su_mean 0.000
_refine_ls_structure_factor_coef Fsqd
_refine_ls_weighting_details 'calc w=1/[\s^2^(Fo^2^)+(0.0776P)^2^+0.0000P] where P=(Fo^2^+2Fc^2^)/3'
_refine_ls_weighting_scheme calc
_refine_ls_wR_factor_gt 0.1297
_refine_ls_wR_factor_ref 0.1395
_reflns_number_gt 2196
_reflns_number_total 2993
_reflns_threshold_expression >2sigma(I)
_cod_data_source_file c1cc11602a.txt
_cod_data_source_block cd20194
_cod_original_sg_symbol_H-M P2(1)/n
_cod_database_code 7106629

loop_
_symmetry_equiv_pos_as_xyz
'x, y, z'
'-x+1/2, y+1/2, -z+1/2'
'-x, -y, -z'
'x-1/2, -y-1/2, z-1/2'

loop_
_atom_site_label
_atom_site_type_symbol
_atom_site_fract_x
_atom_site_fract_y
_atom_site_fract_z
_atom_site_U_iso_or_equiv
_atom_site_adp_type
_atom_site_occupancy
_atom_site_symmetry_multiplicity
_atom_site_calc_flag
_atom_site_refinement_flags
_atom_site_disorder_assembly
_atom_site_disorder_group
O1 O 0.72528(19) 0.61245(11) 0.15258(6) 0.0595(4) Uani 1 1 d . . .
O2 O 0.3757(2) 1.01251(12) 0.09588(7) 0.0696(4) Uani 1 1 d . . .
N1 N 1.0141(2) 0.58545(12) 0.09458(6) 0.0433(3) Uani 1 1 d . . .
N2 N 0.5286(2) 0.82952(13) 0.11677(6) 0.0440(3) Uani 1 1 d . . .
C1 C 0.8396(3) 0.64599(14) 0.10971(7) 0.0432(4) Uani 1 1 d . . .
C2 C 0.8195(2) 0.75622(13) 0.06587(7) 0.0379(4) Uani 1 1 d . . .
C3 C 0.9905(2) 0.75158(13) 0.02328(7) 0.0382(4) Uani 1 1 d . . .
C4 C 1.1048(2) 0.64654(14) 0.04255(7) 0.0395(4) Uani 1 1 d . . .
C5 C 1.2805(2) 0.61488(16) 0.01226(8) 0.0500(4) Uani 1 1 d . . .
H5 H 1.3557 0.5446 0.0254 0.060 Uiso 1 1 calc R . .
C6 C 1.3401(3) 0.69150(17) -0.03828(8) 0.0561(5) Uani 1 1 d . . .
H6 H 1.4570 0.6720 -0.0598 0.067 Uiso 1 1 calc R . .
C7 C 1.2301(3) 0.79632(17) -0.05759(8) 0.0565(5) Uani 1 1 d . . .
H7 H 1.2747 0.8468 -0.0915 0.068 Uiso 1 1 calc R . .
C8 C 1.0532(3) 0.82743(15) -0.02698(8) 0.0475(4) Uani 1 1 d . . .
H8 H 0.9787 0.8980 -0.0402 0.057 Uiso 1 1 calc R . .
C9 C 0.6723(2) 0.84137(14) 0.07075(7) 0.0417(4) Uani 1 1 d . . .
H9 H 0.6678 0.9098 0.0423 0.050 Uiso 1 1 calc R . .
C10 C 0.3837(2) 0.91631(15) 0.12715(8) 0.0452(4) Uani 1 1 d . . .
C11 C 0.2366(2) 0.88549(15) 0.17850(7) 0.0450(4) Uani 1 1 d . . .
C12 C 0.0795(3) 0.96923(18) 0.18645(8) 0.0549(5) Uani 1 1 d . . .
H12 H 0.0715 1.0415 0.1609 0.066 Uiso 1 1 calc R . .
C13 C -0.0646(3) 0.9462(2) 0.23182(8) 0.0657(6) Uani 1 1 d . . .
H13 H -0.1697 1.0027 0.2366 0.079 Uiso 1 1 calc R . .
C14 C -0.0534(3) 0.8405(2) 0.26979(9) 0.0688(6) Uani 1 1 d . . .
H14 H -0.1513 0.8249 0.3002 0.083 Uiso 1 1 calc R . .
C15 C 0.1017(3) 0.75784(19) 0.26302(9) 0.0701(6) Uani 1 1 d . . .
H15 H 0.1099 0.6865 0.2893 0.084 Uiso 1 1 calc R . .
C16 C 0.2467(3) 0.77962(17) 0.21729(9) 0.0576(5) Uani 1 1 d . . .
H16 H 0.3512 0.7227 0.2127 0.069 Uiso 1 1 calc R . .
C17 C 1.0943(3) 0.47574(16) 0.12954(9) 0.0611(5) Uani 1 1 d . . .
H17A H 1.0083 0.4543 0.1648 0.092 Uiso 1 1 calc R . .
H17B H 1.2326 0.4908 0.1497 0.092 Uiso 1 1 calc R . .
H17C H 1.0952 0.4093 0.0974 0.092 Uiso 1 1 calc R . .
H2 H 0.542(2) 0.7617(15) 0.1410(7) 0.049(5) Uiso 1 1 d . . .

loop_
_atom_site_aniso_label
_atom_site_aniso_U_11
_atom_site_aniso_U_22
_atom_site_aniso_U_33
_atom_site_aniso_U_23
_atom_site_aniso_U_13
_atom_site_aniso_U_12
O1 0.0622(9) 0.0654(8) 0.0535(7) 0.0149(6) 0.0201(6) 0.0021(6)
O2 0.0691(9) 0.0558(8) 0.0895(9) 0.0120(7) 0.0352(8) 0.0143(7)
N1 0.0474(8) 0.0422(7) 0.0398(6) 0.0030(5) 0.0018(6) 0.0066(6)
N2 0.0399(8) 0.0474(8) 0.0462(7) -0.0009(6) 0.0114(6) 0.0046(6)
C1 0.0450(10) 0.0473(9) 0.0373(7) -0.0007(7) 0.0038(7) -0.0006(7)
C2 0.0366(9) 0.0411(8) 0.0362(7) -0.0016(6) 0.0046(6) 0.0000(6)
C3 0.0354(8) 0.0412(8) 0.0381(7) -0.0056(6) 0.0044(6) 0.0001(6)
C4 0.0389(9) 0.0429(8) 0.0360(7) -0.0063(6) 0.0002(6) 0.0022(6)
C5 0.0436(10) 0.0570(10) 0.0495(9) -0.0079(8) 0.0046(7) 0.0121(8)
C6 0.0419(10) 0.0732(12) 0.0554(9) -0.0118(9) 0.0153(8) 0.0055(9)
C7 0.0587(12) 0.0611(11) 0.0533(9) -0.0042(8) 0.0227(9) -0.0063(9)
C8 0.0522(10) 0.0435(9) 0.0486(8) 0.0012(7) 0.0141(7) 0.0036(7)
C9 0.0414(9) 0.0437(9) 0.0410(8) -0.0021(6) 0.0085(7) -0.0007(7)
C10 0.0426(10) 0.0453(9) 0.0485(9) -0.0072(7) 0.0091(7) 0.0008(7)
C11 0.0385(9) 0.0540(10) 0.0430(8) -0.0147(7) 0.0074(7) -0.0029(7)
C12 0.0503(11) 0.0694(12) 0.0456(8) -0.0120(8) 0.0070(7) 0.0086(9)
C13 0.0491(12) 0.1014(16) 0.0477(9) -0.0241(10) 0.0109(8) 0.0099(10)
C14 0.0594(13) 0.1004(16) 0.0498(10) -0.0199(11) 0.0216(9) -0.0146(11)
C15 0.0773(15) 0.0680(13) 0.0696(12) -0.0049(10) 0.0298(11) -0.0122(11)
C16 0.0576(12) 0.0541(11) 0.0643(10) -0.0074(9) 0.0219(9) -0.0020(9)
C17 0.0731(13) 0.0529(11) 0.0552(9) 0.0092(8) -0.0048(9) 0.0142(9)

loop_
_atom_type_symbol
_atom_type_description
_atom_type_scat_dispersion_real
_atom_type_scat_dispersion_imag
_atom_type_scat_source
C C 0.0033 0.0016 'International Tables Vol C Tables 4.2.6.8 and 6.1.1.4'
H H 0.0000 0.0000 'International Tables Vol C Tables 4.2.6.8 and 6.1.1.4'
N N 0.0061 0.0033 'International Tables Vol C Tables 4.2.6.8 and 6.1.1.4'
O O 0.0106 0.0060 'International Tables Vol C Tables 4.2.6.8 and 6.1.1.4'

loop_
_geom_angle_atom_site_label_1
_geom_angle_atom_site_label_2
_geom_angle_atom_site_label_3
_geom_angle
_geom_angle_site_symmetry_1
_geom_angle_site_symmetry_3
_geom_angle_publ_flag
C1 N1 C4 110.41(13) . . ?
C1 N1 C17 124.10(13) . . ?
C4 N1 C17 125.47(14) . . ?
C10 N2 C9 124.09(15) . . ?
C10 N2 H2 122.2(10) . . ?
C9 N2 H2 113.7(10) . . ?
O1 C1 N1 125.08(15) . . ?
O1 C1 C2 127.95(15) . . ?
N1 C1 C2 106.97(13) . . ?
C9 C2 C3 130.94(14) . . ?
C9 C2 C1 122.84(14) . . ?
C3 C2 C1 106.15(13) . . ?
C8 C3 C4 119.81(13) . . ?
C8 C3 C2 133.36(14) . . ?
C4 C3 C2 106.82(12) . . ?
C5 C4 C3 121.89(14) . . ?
C5 C4 N1 128.50(14) . . ?
C3 C4 N1 109.61(12) . . ?
C6 C5 C4 117.46(15) . . ?
C6 C5 H5 121.3 . . ?
C4 C5 H5 121.3 . . ?
C7 C6 C5 121.47(15) . . ?
C7 C6 H6 119.3 . . ?
C5 C6 H6 119.3 . . ?
C6 C7 C8 120.73(16) . . ?
C6 C7 H7 119.6 . . ?
C8 C7 H7 119.6 . . ?
C3 C8 C7 118.63(15) . . ?
C3 C8 H8 120.7 . . ?
C7 C8 H8 120.7 . . ?
C2 C9 N2 121.36(14) . . ?
C2 C9 H9 119.3 . . ?
N2 C9 H9 119.3 . . ?
O2 C10 N2 121.21(15) . . ?
O2 C10 C11 122.47(15) . . ?
N2 C10 C11 116.32(15) . . ?
C16 C11 C12 118.78(15) . . ?
C16 C11 C10 124.11(15) . . ?
C12 C11 C10 117.10(16) . . ?
C13 C12 C11 120.54(18) . . ?
C13 C12 H12 119.7 . . ?
C11 C12 H12 119.7 . . ?
C14 C13 C12 120.11(19) . . ?
C14 C13 H13 119.9 . . ?
C12 C13 H13 119.9 . . ?
C15 C14 C13 119.97(18) . . ?
C15 C14 H14 120.0 . . ?
C13 C14 H14 120.0 . . ?
C14 C15 C16 120.4(2) . . ?
C14 C15 H15 119.8 . . ?
C16 C15 H15 119.8 . . ?
C11 C16 C15 120.15(18) . . ?
C11 C16 H16 119.9 . . ?
C15 C16 H16 119.9 . . ?
N1 C17 H17A 109.5 . . ?
N1 C17 H17B 109.5 . . ?
H17A C17 H17B 109.5 . . ?
N1 C17 H17C 109.5 . . ?
H17A C17 H17C 109.5 . . ?
H17B C17 H17C 109.5 . . ?

loop_
_geom_bond_atom_site_label_1
_geom_bond_atom_site_label_2
_geom_bond_distance
_geom_bond_site_symmetry_2
_geom_bond_publ_flag
O1 C1 1.2314(17) . ?
O2 C10 1.2112(19) . ?
N1 C1 1.369(2) . ?
N1 C4 1.3966(19) . ?
N1 C17 1.448(2) . ?
N2 C10 1.363(2) . ?
N2 C9 1.3677(18) . ?
N2 H2 0.877(16) . ?
C1 C2 1.474(2) . ?
C2 C9 1.342(2) . ?
C2 C3 1.4562(19) . ?
C3 C8 1.378(2) . ?
C3 C4 1.394(2) . ?
C4 C5 1.382(2) . ?
C5 C6 1.380(2) . ?
C5 H5 0.9300 . ?
C6 C7 1.379(2) . ?
C6 H6 0.9300 . ?
C7 C8 1.391(2) . ?
C7 H7 0.9300 . ?
C8 H8 0.9300 . ?
C9 H9 0.9300 . ?
C10 C11 1.494(2) . ?
C11 C16 1.378(2) . ?
C11 C12 1.388(2) . ?
C12 C13 1.378(2) . ?
C12 H12 0.9300 . ?
C13 C14 1.368(3) . ?
C13 H13 0.9300 . ?
C14 C15 1.367(3) . ?
C14 H14 0.9300 . ?
C15 C16 1.385(2) . ?
C15 H15 0.9300 . ?
C16 H16 0.9300 . ?
C17 H17A 0.9600 . ?
C17 H17B 0.9600 . ?
C17 H17C 0.9600 . ?

loop_
_geom_hbond_atom_site_label_D
_geom_hbond_atom_site_label_H
_geom_hbond_atom_site_label_A
_geom_hbond_distance_DH
_geom_hbond_distance_HA
_geom_hbond_distance_DA
_geom_hbond_angle_DHA
_geom_hbond_site_symmetry_A
C13 H13 O1 0.93 2.54 3.158(2) 124.4 2
N2 H2 O1 0.877(16) 2.014(16) 2.7425(19) 139.7(13) .

loop_
_geom_torsion_atom_site_label_1
_geom_torsion_atom_site_label_2
_geom_torsion_atom_site_label_3
_geom_torsion_atom_site_label_4
_geom_torsion
_geom_torsion_site_symmetry_1
_geom_torsion_site_symmetry_2
_geom_torsion_site_symmetry_3
_geom_torsion_site_symmetry_4
_geom_torsion_publ_flag
C4 N1 C1 O1 178.60(14) . . . . ?
C17 N1 C1 O1 -3.1(3) . . . . ?
C4 N1 C1 C2 -1.87(17) . . . . ?
C17 N1 C1 C2 176.45(14) . . . . ?
O1 C1 C2 C9 4.2(3) . . . . ?
N1 C1 C2 C9 -175.31(14) . . . . ?
O1 C1 C2 C3 -178.57(15) . . . . ?
N1 C1 C2 C3 1.91(16) . . . . ?
C9 C2 C3 C8 -3.2(3) . . . . ?
C1 C2 C3 C8 179.92(16) . . . . ?
C9 C2 C3 C4 175.64(16) . . . . ?
C1 C2 C3 C4 -1.26(15) . . . . ?
C8 C3 C4 C5 -0.5(2) . . . . ?
C2 C3 C4 C5 -179.47(13) . . . . ?
C8 C3 C4 N1 179.18(13) . . . . ?
C2 C3 C4 N1 0.17(16) . . . . ?
C1 N1 C4 C5 -179.29(15) . . . . ?
C17 N1 C4 C5 2.4(2) . . . . ?
C1 N1 C4 C3 1.10(17) . . . . ?
C17 N1 C4 C3 -177.19(14) . . . . ?
C3 C4 C5 C6 0.0(2) . . . . ?
N1 C4 C5 C6 -179.55(14) . . . . ?
C4 C5 C6 C7 0.6(2) . . . . ?
C5 C6 C7 C8 -0.7(3) . . . . ?
C4 C3 C8 C7 0.3(2) . . . . ?
C2 C3 C8 C7 179.00(15) . . . . ?
C6 C7 C8 C3 0.3(3) . . . . ?
C3 C2 C9 N2 -177.40(14) . . . . ?
C1 C2 C9 N2 -0.9(2) . . . . ?
C10 N2 C9 C2 175.70(15) . . . . ?
C9 N2 C10 O2 -1.1(3) . . . . ?
C9 N2 C10 C11 178.58(13) . . . . ?
O2 C10 C11 C16 -176.90(16) . . . . ?
N2 C10 C11 C16 3.5(2) . . . . ?
O2 C10 C11 C12 3.8(2) . . . . ?
N2 C10 C11 C12 -175.86(14) . . . . ?
C16 C11 C12 C13 -0.6(2) . . . . ?
C10 C11 C12 C13 178.74(15) . . . . ?
C11 C12 C13 C14 0.3(3) . . . . ?
C12 C13 C14 C15 0.4(3) . . . . ?
C13 C14 C15 C16 -0.8(3) . . . . ?
C12 C11 C16 C15 0.2(3) . . . . ?
C10 C11 C16 C15 -179.07(15) . . . . ?
C14 C15 C16 C11 0.4(3) . . . . ?

loop_
_cod_related_entry_id
_cod_related_entry_database
_cod_related_entry_code
1 ChemSpider 30653313
